data_4338350
loop_
_publ_author_name
'Shankar, Bhaskaran'
'Elumalai, Palani'
'Shanmugam, Ramasamy'
'Singh, Virender'
'Masram, Dhanraj T.'
'Sathiyendiran, Malaichamy'

_publ_section_title
;
 New class of phosphine oxide donor-based supramolecular coordination
 complexes from an in situ phosphine oxidation reaction or phosphine oxide
 ligands.
;
_journal_issue 18
_journal_name_full 'Inorganic chemistry'
_journal_page_first 10217
_journal_page_last 10219
_journal_paper_doi 10.1021/ic401257w
_journal_volume 52
_journal_year 2013
_chemical_formula_moiety 'C74 H56 O22 P4 Re4, C9 H12'
_chemical_formula_sum 'C83 H68 O22 P4 Re4'
_chemical_formula_weight 2286.05
_chemical_name_systematic
;
 ?
;
_space_group_IT_number 14
_symmetry_cell_setting monoclinic
_symmetry_space_group_name_Hall '-P 2ybc'
_symmetry_space_group_name_H-M 'P 1 21/c 1'
_atom_sites_solution_hydrogens geom
_atom_sites_solution_primary direct
_atom_sites_solution_secondary difmap
_audit_creation_method SHELXL-97
_cell_angle_alpha 90.000(5)
_cell_angle_beta 105.803(5)
_cell_angle_gamma 90.000(5)
_cell_formula_units_Z 4
_cell_length_a 19.166(5)
_cell_length_b 16.682(5)
_cell_length_c 27.879(5)
_cell_measurement_reflns_used 22652
_cell_measurement_temperature 298(2)
_cell_measurement_theta_max 25.00
_cell_measurement_theta_min 3.00
_cell_volume 8577(4)
_computing_cell_refinement 'CrysAlis RED (Oxford, 2011)'
_computing_data_collection 'CrysAlis RED (Oxford, 2011)'
_computing_data_reduction 'CrysAlis RED (Oxford, 2011)'
_computing_molecular_graphics 'ORTEP-3 (Farrugia, 1997)'
_computing_publication_material 'SHELXL-97 (Sheldrick, 2008)'
_computing_structure_refinement 'SHELXL-97 (Sheldrick, 2008)'
_computing_structure_solution 'SHELXS-97 (Sheldrick, 1990)'
_diffrn_ambient_temperature 298(2)
_diffrn_detector_area_resol_mean 15.9853
_diffrn_measured_fraction_theta_full 0.998
_diffrn_measured_fraction_theta_max 0.998
_diffrn_measurement_device_type 'Xcalibur, Sapphire3'
_diffrn_measurement_method 'w scans'
_diffrn_radiation_monochromator graphite
_diffrn_radiation_source 'fine-focus sealed tube'
_diffrn_radiation_type MoK\a
_diffrn_radiation_wavelength 0.71073
_diffrn_reflns_av_R_equivalents 0.0402
_diffrn_reflns_av_sigmaI/netI 0.0336
_diffrn_reflns_limit_h_max 22
_diffrn_reflns_limit_h_min -22
_diffrn_reflns_limit_k_max 19
_diffrn_reflns_limit_k_min -19
_diffrn_reflns_limit_l_max 33
_diffrn_reflns_limit_l_min -33
_diffrn_reflns_number 74744
_diffrn_reflns_theta_full 25.00
_diffrn_reflns_theta_max 25.00
_diffrn_reflns_theta_min 3.00
_exptl_absorpt_coefficient_mu 5.771
_exptl_absorpt_correction_T_max 0.3770
_exptl_absorpt_correction_T_min 0.2518
_exptl_absorpt_correction_type multi-scan
_exptl_absorpt_process_details
;
CrysAlisPro, Agilent Technologies,
Version 1.171.34.49 (release 20-01-2011 CrysAlis171 .NET)
(compiled Jan 20 2011,15:58:25)
Empirical absorption correction using spherical harmonics,
 implemented in SCALE3 ABSPACK scaling algorithm.
;
_exptl_crystal_colour 'dark brown'
_exptl_crystal_density_diffrn 1.770
_exptl_crystal_density_method 'not measured'
_exptl_crystal_description block
_exptl_crystal_F_000 4408
_exptl_crystal_size_max 0.33
_exptl_crystal_size_mid 0.29
_exptl_crystal_size_min 0.21
_refine_diff_density_max 8.277
_refine_diff_density_min -4.909
_refine_diff_density_rms 0.191
_refine_ls_extinction_method none
_refine_ls_goodness_of_fit_ref 1.119
_refine_ls_hydrogen_treatment constr
_refine_ls_matrix_type fullcycle
_refine_ls_number_parameters 1021
_refine_ls_number_reflns 15068
_refine_ls_number_restraints 21
_refine_ls_restrained_S_all 1.196
_refine_ls_R_factor_all 0.0919
_refine_ls_R_factor_gt 0.0695
_refine_ls_shift/su_max 0.003
_refine_ls_shift/su_mean 0.001
_refine_ls_structure_factor_coef Fsqd
_refine_ls_weighting_details 'calc w=1/[\s^2^(Fo^2^)+(0.0000P)^2^+207.3380P] where P=(Fo^2^+2Fc^2^)/3'
_refine_ls_weighting_scheme calc
_refine_ls_wR_factor_gt 0.1246
_refine_ls_wR_factor_ref 0.1353
_reflns_number_gt 12080
_reflns_number_total 15068
_reflns_threshold_expression >2\s(I)
_cod_data_source_file ic401257w_si_002.cif
_cod_data_source_block ep1-136-2
_cod_original_sg_symbol_H-M P21/c
_cod_database_code 4338350

loop_
_symmetry_equiv_pos_as_xyz
'x, y, z'
'-x, y+1/2, -z+1/2'
'-x, -y, -z'
'x, -y-1/2, z-1/2'

loop_
_atom_site_label
_atom_site_type_symbol
_atom_site_fract_x
_atom_site_fract_y
_atom_site_fract_z
_atom_site_U_iso_or_equiv
_atom_site_adp_type
_atom_site_occupancy
_atom_site_symmetry_multiplicity
_atom_site_calc_flag
_atom_site_refinement_flags
Re1 Re 0.07139(3) -0.01054(4) 0.16778(2) 0.05016(16) Uani 1 1 d .
Re2 Re 0.17707(3) 0.16214(3) 0.111420(19) 0.04375(14) Uani 1 1 d .
Re3 Re 0.32632(3) 0.02914(3) 0.403493(19) 0.04262(14) Uani 1 1 d .
Re4 Re 0.43141(3) 0.20197(3) 0.346760(19) 0.03893(13) Uani 1 1 d .
C1 C 0.1228(12) -0.1021(12) 0.1526(9) 0.079(6) Uani 1 1 d .
C2 C 0.0023(11) -0.0847(11) 0.1782(7) 0.065(5) Uani 1 1 d .
C3 C 0.0173(13) -0.0064(14) 0.1006(8) 0.088(7) Uani 1 1 d .
C4 C 0.0979(12) 0.1441(12) 0.0544(7) 0.069(5) Uani 1 1 d .
C5 C 0.2101(11) 0.2342(12) 0.0705(6) 0.067(5) Uani 1 1 d .
C6 C 0.1212(13) 0.2486(13) 0.1261(7) 0.074(6) Uani 1 1 d .
C7 C 0.2993(10) -0.0491(11) 0.4445(6) 0.057(5) Uani 1 1 d .
C8 C 0.4035(13) 0.0557(13) 0.4601(7) 0.077(6) Uani 1 1 d .
C9 C 0.2689(14) 0.1017(13) 0.4271(8) 0.083(7) Uani 1 1 d .
C10 C 0.5006(10) 0.1281(12) 0.3395(6) 0.058(5) Uani 1 1 d .
C11 C 0.4847(10) 0.2098(12) 0.4149(7) 0.059(5) Uani 1 1 d .
C12 C 0.4935(9) 0.2811(11) 0.3349(6) 0.056(4) Uani 1 1 d .
C13 C 0.2596(7) 0.1381(8) 0.2146(5) 0.033(3) Uani 1 1 d .
C14 C 0.2019(7) 0.0851(8) 0.2097(5) 0.035(3) Uani 1 1 d .
C15 C 0.1927(7) 0.0416(8) 0.2494(5) 0.033(3) Uani 1 1 d .
C16 C 0.2467(7) 0.0483(8) 0.2986(5) 0.031(3) Uani 1 1 d .
C17 C 0.3036(7) 0.1029(8) 0.3046(5) 0.032(3) Uani 1 1 d .
C18 C 0.3129(8) 0.1467(8) 0.2650(5) 0.033(3) Uani 1 1 d .
C19 C -0.0592(10) 0.0746(11) 0.2532(7) 0.060(5) Uani 1 1 d .
C20 C -0.1309(11) 0.0881(14) 0.2484(9) 0.082(6) Uani 1 1 d .
H20 H -0.1546 0.1299 0.2285 0.098 Uiso 1 1 calc R
C21 C -0.1683(14) 0.0397(18) 0.2730(10) 0.098(8) Uani 1 1 d .
H21 H -0.2176 0.0477 0.2690 0.118 Uiso 1 1 calc R
C22 C -0.1324(17) -0.0195(18) 0.3030(9) 0.101(9) Uani 1 1 d .
H22 H -0.1575 -0.0503 0.3207 0.122 Uiso 1 1 calc R
C23 C -0.0599(15) -0.0358(16) 0.3084(9) 0.097(8) Uani 1 1 d .
H23 H -0.0363 -0.0776 0.3285 0.116 Uiso 1 1 calc R
C24 C -0.0243(13) 0.0124(12) 0.2828(8) 0.079(6) Uani 1 1 d .
H24 H 0.0244 0.0029 0.2855 0.095 Uiso 1 1 calc R
C25 C -0.0609(9) 0.2171(11) 0.1900(7) 0.062(5) Uani 1 1 d .
C26 C -0.0755(13) 0.2195(13) 0.1389(8) 0.092(8) Uani 1 1 d .
H26 H -0.0588 0.1791 0.1218 0.110 Uiso 1 1 calc R
C27 C -0.1144(19) 0.2815(18) 0.1139(11) 0.145(14) Uani 1 1 d .
H27 H -0.1251 0.2833 0.0793 0.174 Uiso 1 1 calc R
C28 C -0.1381(18) 0.3414(18) 0.1386(14) 0.144(14) Uani 1 1 d .
H28 H -0.1628 0.3850 0.1211 0.173 Uiso 1 1 calc R
C29 C -0.1258(14) 0.3376(13) 0.1880(12) 0.107(9) Uani 1 1 d .
H29 H -0.1443 0.3776 0.2042 0.129 Uiso 1 1 calc R
C30 C -0.0865(11) 0.2765(12) 0.2157(9) 0.080(6) Uani 1 1 d .
H30 H -0.0775 0.2749 0.2502 0.096 Uiso 1 1 calc R
C31 C 0.0635(9) 0.1795(10) 0.2734(6) 0.049(4) Uani 1 1 d .
H31A H 0.0406 0.2066 0.2959 0.058 Uiso 1 1 calc R
H31B H 0.0932 0.1367 0.2919 0.058 Uiso 1 1 calc R
C32 C 0.1119(8) 0.2386(9) 0.2566(6) 0.042(4) Uani 1 1 d .
H32A H 0.0840 0.2857 0.2429 0.051 Uiso 1 1 calc R
H32B H 0.1295 0.2144 0.2305 0.051 Uiso 1 1 calc R
C33 C 0.1760(8) 0.2634(9) 0.2992(6) 0.041(3) Uani 1 1 d .
H33A H 0.1582 0.2878 0.3252 0.049 Uiso 1 1 calc R
H33B H 0.2034 0.2160 0.3132 0.049 Uiso 1 1 calc R
C34 C 0.2257(9) 0.3216(9) 0.2834(6) 0.047(4) Uani 1 1 d .
H34A H 0.1988 0.3697 0.2701 0.056 Uiso 1 1 calc R
H34B H 0.2433 0.2977 0.2572 0.056 Uiso 1 1 calc R
C35 C 0.2605(9) 0.3906(11) 0.3803(6) 0.052(4) Uani 1 1 d .
C36 C 0.2619(11) 0.3463(13) 0.4225(7) 0.072(5) Uani 1 1 d .
H36 H 0.2894 0.2997 0.4299 0.087 Uiso 1 1 calc R
C37 C 0.2218(14) 0.3730(18) 0.4532(7) 0.090(8) Uani 1 1 d .
H37 H 0.2215 0.3431 0.4813 0.108 Uiso 1 1 calc R
C38 C 0.1830(15) 0.4411(18) 0.4440(10) 0.101(9) Uani 1 1 d .
H38 H 0.1573 0.4582 0.4659 0.122 Uiso 1 1 calc R
C39 C 0.1813(13) 0.4849(16) 0.4027(10) 0.093(7) Uani 1 1 d .
H39 H 0.1541 0.5318 0.3959 0.111 Uiso 1 1 calc R
C40 C 0.2211(11) 0.4582(12) 0.3705(8) 0.071(5) Uani 1 1 d .
H40 H 0.2202 0.4875 0.3420 0.086 Uiso 1 1 calc R
C41 C 0.3533(9) 0.4239(10) 0.3148(6) 0.050(4) Uani 1 1 d .
C42 C 0.3622(10) 0.4246(11) 0.2676(7) 0.064(5) Uani 1 1 d .
H42 H 0.3400 0.3850 0.2451 0.076 Uiso 1 1 calc R
C43 C 0.4021(14) 0.4812(15) 0.2528(9) 0.094(8) Uani 1 1 d .
H43 H 0.4068 0.4809 0.2204 0.113 Uiso 1 1 calc R
C44 C 0.4353(14) 0.5382(14) 0.2852(11) 0.096(8) Uani 1 1 d .
H44 H 0.4636 0.5768 0.2754 0.115 Uiso 1 1 calc R
C45 C 0.4277(13) 0.5396(16) 0.3313(10) 0.104(9) Uani 1 1 d .
H45 H 0.4505 0.5796 0.3532 0.125 Uiso 1 1 calc R
C46 C 0.3870(12) 0.4834(13) 0.3472(8) 0.087(7) Uani 1 1 d .
H46 H 0.3821 0.4853 0.3795 0.105 Uiso 1 1 calc R
C47 C 0.2652(11) -0.0829(10) 0.0695(6) 0.056(5) Uani 1 1 d .
C48 C 0.1917(12) -0.0891(15) 0.0438(7) 0.081(6) Uani 1 1 d .
H48 H 0.1610 -0.0451 0.0409 0.097 Uiso 1 1 calc R
C49 C 0.1652(16) -0.1633(18) 0.0227(9) 0.103(9) Uani 1 1 d .
H49 H 0.1164 -0.1692 0.0060 0.124 Uiso 1 1 calc R
C50 C 0.211(2) -0.2261(18) 0.0269(10) 0.122(12) Uani 1 1 d .
H50 H 0.1937 -0.2750 0.0126 0.146 Uiso 1 1 calc R
C51 C 0.2818(18) -0.2195(13) 0.0511(9) 0.103(9) Uani 1 1 d .
H51 H 0.3119 -0.2640 0.0535 0.123 Uiso 1 1 calc R
C52 C 0.3103(13) -0.1487(12) 0.0724(7) 0.076(6) Uani 1 1 d .
H52 H 0.3594 -0.1448 0.0887 0.091 Uiso 1 1 calc R
C53 C 0.3557(8) 0.0563(10) 0.0648(6) 0.049(4) Uani 1 1 d .
C54 C 0.3781(12) 0.1335(13) 0.0766(8) 0.079(6) Uani 1 1 d .
H54 H 0.3639 0.1597 0.1018 0.095 Uiso 1 1 calc R
C55 C 0.4207(15) 0.1728(16) 0.0523(12) 0.117(10) Uani 1 1 d .
H55 H 0.4347 0.2256 0.0602 0.141 Uiso 1 1 calc R
C56 C 0.4425(14) 0.133(2) 0.0161(12) 0.110(10) Uani 1 1 d .
H56 H 0.4738 0.1583 0.0007 0.132 Uiso 1 1 calc R
C57 C 0.4195(13) 0.057(2) 0.0021(9) 0.103(9) Uani 1 1 d .
H57 H 0.4329 0.0319 -0.0238 0.124 Uiso 1 1 calc R
C58 C 0.3763(11) 0.0175(13) 0.0265(7) 0.069(5) Uani 1 1 d .
H58 H 0.3609 -0.0346 0.0176 0.083 Uiso 1 1 calc R
C59 C 0.3580(8) -0.0102(10) 0.1594(5) 0.047(4) Uani 1 1 d .
H59A H 0.4018 -0.0353 0.1555 0.056 Uiso 1 1 calc R
H59B H 0.3718 0.0404 0.1764 0.056 Uiso 1 1 calc R
C60 C 0.3261(8) -0.0637(9) 0.1923(5) 0.044(4) Uani 1 1 d .
H60A H 0.2781 -0.0443 0.1917 0.052 Uiso 1 1 calc R
H60B H 0.3210 -0.1177 0.1790 0.052 Uiso 1 1 calc R
C61 C 0.3728(9) -0.0656(10) 0.2457(6) 0.050(4) Uani 1 1 d .
H61A H 0.3747 -0.0124 0.2601 0.059 Uiso 1 1 calc R
H61B H 0.4218 -0.0811 0.2463 0.059 Uiso 1 1 calc R
C62 C 0.3428(9) -0.1248(11) 0.2772(6) 0.054(4) Uani 1 1 d .
H62A H 0.3442 -0.1784 0.2639 0.065 Uiso 1 1 calc R
H62B H 0.2924 -0.1117 0.2739 0.065 Uiso 1 1 calc R
C63 C 0.3578(9) -0.2075(10) 0.3713(5) 0.045(4) Uani 1 1 d .
C64 C 0.3862(11) -0.2220(13) 0.4203(7) 0.076(6) Uani 1 1 d .
H64 H 0.4226 -0.1886 0.4386 0.091 Uiso 1 1 calc R
C65 C 0.3631(13) -0.2845(14) 0.4440(8) 0.092(8) Uani 1 1 d .
H65 H 0.3857 -0.2938 0.4775 0.110 Uiso 1 1 calc R
C66 C 0.3091(12) -0.3321(12) 0.4202(8) 0.072(6) Uani 1 1 d .
H66 H 0.2914 -0.3724 0.4367 0.087 Uiso 1 1 calc R
C67 C 0.2813(14) -0.3191(17) 0.3712(10) 0.125(12) Uani 1 1 d .
H67 H 0.2441 -0.3523 0.3535 0.150 Uiso 1 1 calc R
C68 C 0.3053(14) -0.2592(15) 0.3458(9) 0.109(10) Uani 1 1 d .
H68 H 0.2860 -0.2538 0.3116 0.130 Uiso 1 1 calc R
C69 C 0.4839(10) -0.1457(10) 0.3463(6) 0.052(4) Uani 1 1 d .
C70 C 0.5377(10) -0.1045(12) 0.3792(7) 0.067(5) Uani 1 1 d .
H70 H 0.5257 -0.0657 0.3996 0.080 Uiso 1 1 calc R
C71 C 0.6098(11) -0.1199(17) 0.3826(9) 0.094(8) Uani 1 1 d .
H71 H 0.6465 -0.0927 0.4056 0.113 Uiso 1 1 calc R
C72 C 0.6260(13) -0.1759(18) 0.3514(10) 0.097(9) Uani 1 1 d .
H72 H 0.6743 -0.1849 0.3526 0.116 Uiso 1 1 calc R
C73 C 0.5746(14) -0.2181(16) 0.3190(8) 0.087(7) Uani 1 1 d .
H73 H 0.5870 -0.2566 0.2987 0.104 Uiso 1 1 calc R
C74 C 0.5029(10) -0.2033(12) 0.3164(6) 0.065(5) Uani 1 1 d .
H74 H 0.4668 -0.2325 0.2943 0.078 Uiso 1 1 calc R
O1 O 0.1524(12) -0.1584(11) 0.1470(9) 0.143(9) Uani 1 1 d .
O2 O -0.0410(8) -0.1277(10) 0.1843(6) 0.093(5) Uani 1 1 d .
O3 O -0.0173(12) -0.0013(14) 0.0593(6) 0.152(10) Uani 1 1 d .
O4 O 0.0504(9) 0.1366(11) 0.0196(6) 0.107(6) Uani 1 1 d .
O5 O 0.2296(10) 0.2812(10) 0.0468(5) 0.101(6) Uani 1 1 d .
O6 O 0.0906(12) 0.3008(11) 0.1334(7) 0.136(8) Uani 1 1 d .
O7 O 0.2848(9) -0.0956(9) 0.4706(5) 0.096(5) Uani 1 1 d .
O8 O 0.4486(11) 0.0732(13) 0.4946(6) 0.139(8) Uani 1 1 d .
O9 O 0.2336(13) 0.1447(11) 0.4426(8) 0.144(9) Uani 1 1 d .
O10 O 0.5438(9) 0.0832(10) 0.3340(7) 0.106(6) Uani 1 1 d .
O11 O 0.5182(9) 0.2151(11) 0.4555(5) 0.103(5) Uani 1 1 d .
O12 O 0.5334(8) 0.3279(9) 0.3257(6) 0.092(5) Uani 1 1 d .
O13 O 0.0254(7) 0.0919(8) 0.1879(5) 0.066(3) Uani 1 1 d .
O14 O 0.2379(7) 0.0620(8) 0.1005(4) 0.064(3) Uani 1 1 d .
O15 O 0.3868(6) -0.0472(7) 0.3670(4) 0.051(3) Uani 1 1 d .
O16 O 0.3456(6) 0.2777(7) 0.3561(4) 0.057(3) Uani 1 1 d .
O17 O 0.1377(5) -0.0051(6) 0.2440(4) 0.042(2) Uani 1 1 d .
O18 O 0.1527(5) 0.0780(6) 0.1642(4) 0.044(3) Uani 1 1 d .
O19 O 0.2669(6) 0.1785(6) 0.1781(3) 0.045(3) Uani 1 1 d .
O20 O 0.2410(5) 0.0062(6) 0.3357(4) 0.041(2) Uani 1 1 d .
O21 O 0.3518(5) 0.1119(5) 0.3504(3) 0.037(2) Uani 1 1 d .
O22 O 0.3657(5) 0.1954(6) 0.2708(4) 0.043(2) Uani 1 1 d .
P1 P -0.0062(2) 0.1362(3) 0.22299(16) 0.0488(10) Uani 1 1 d .
P2 P 0.3016(2) 0.3479(3) 0.33519(16) 0.0486(10) Uani 1 1 d .
P3 P 0.2987(2) 0.0100(3) 0.09834(15) 0.0466(10) Uani 1 1 d .
P4 P 0.3908(2) -0.1254(2) 0.34212(14) 0.0427(9) Uani 1 1 d .
C79 C 0.077(3) -0.420(3) -0.0077(15) 0.38(6) Uani 1 1 d D
C80 C 0.141(2) -0.453(3) 0.0255(19) 0.32(5) Uani 1 1 d D
H80 H 0.1713 -0.4853 0.0123 0.388 Uiso 1 1 calc R
C81 C 0.161(3) -0.439(3) 0.0766(18) 0.25(7) Uani 1 1 d D
C82 C 0.122(2) -0.371(3) 0.0911(15) 0.30(5) Uani 1 1 d D
H82 H 0.1445 -0.3454 0.1210 0.355 Uiso 1 1 calc R
C83 C 0.057(2) -0.342(3) 0.0637(15) 0.26(4) Uani 1 1 d D
C84 C 0.027(2) -0.383(4) 0.0140(18) 0.44(9) Uani 1 1 d D
H84 H -0.0224 -0.3828 -0.0017 0.529 Uiso 1 1 calc R
C85 C 0.026(4) -0.445(5) -0.0561(16) 0.49(8) Uani 1 1 d D
H85A H 0.0433 -0.4930 -0.0676 0.742 Uiso 1 1 calc R
H85B H 0.0223 -0.4031 -0.0804 0.742 Uiso 1 1 calc R
H85C H -0.0213 -0.4546 -0.0514 0.742 Uiso 1 1 calc R
C86 C 0.239(2) -0.427(4) 0.1090(19) 0.61(12) Uani 1 1 d D
H86A H 0.2625 -0.3868 0.0941 0.909 Uiso 1 1 calc R
H86B H 0.2655 -0.4765 0.1113 0.909 Uiso 1 1 calc R
H86C H 0.2387 -0.4099 0.1418 0.909 Uiso 1 1 calc R
C89 C 0.003(3) -0.303(4) 0.085(2) 0.31(4) Uani 1 1 d D
H89A H -0.0448 -0.3238 0.0690 0.469 Uiso 1 1 calc R
H89B H 0.0033 -0.2464 0.0798 0.469 Uiso 1 1 calc R
H89C H 0.0141 -0.3141 0.1202 0.469 Uiso 1 1 calc R

loop_
_atom_site_aniso_label
_atom_site_aniso_U_11
_atom_site_aniso_U_22
_atom_site_aniso_U_33
_atom_site_aniso_U_23
_atom_site_aniso_U_13
_atom_site_aniso_U_12
Re1 0.0504(3) 0.0525(4) 0.0477(3) -0.0042(3) 0.0134(3) -0.0217(3)
Re2 0.0510(3) 0.0454(3) 0.0345(3) 0.0012(2) 0.0111(2) -0.0080(3)
Re3 0.0564(3) 0.0405(3) 0.0340(3) 0.0016(2) 0.0174(2) 0.0004(3)
Re4 0.0381(3) 0.0380(3) 0.0400(3) -0.0054(2) 0.0096(2) -0.0068(2)
C1 0.079(14) 0.050(12) 0.120(18) -0.015(12) 0.047(13) -0.032(11)
C2 0.075(13) 0.051(11) 0.063(12) 0.013(9) 0.009(10) -0.016(10)
C3 0.097(17) 0.101(18) 0.063(14) -0.012(12) 0.018(12) -0.054(14)
C4 0.081(14) 0.062(12) 0.055(11) 0.012(9) 0.005(11) -0.001(11)
C5 0.086(14) 0.074(13) 0.032(9) -0.012(9) 0.000(9) -0.022(11)
C6 0.105(17) 0.065(13) 0.056(12) 0.005(10) 0.032(12) 0.002(12)
C7 0.074(12) 0.060(11) 0.038(9) 0.004(8) 0.016(9) 0.002(9)
C8 0.102(17) 0.073(14) 0.048(11) 0.001(10) 0.010(11) -0.015(12)
C9 0.14(2) 0.062(13) 0.065(13) -0.002(10) 0.063(14) -0.004(14)
C10 0.053(11) 0.072(12) 0.054(10) -0.011(9) 0.023(9) 0.006(9)
C11 0.052(10) 0.071(12) 0.050(10) -0.007(9) 0.008(8) -0.001(9)
C12 0.050(10) 0.061(11) 0.056(10) -0.001(9) 0.013(8) -0.007(9)
C13 0.038(8) 0.033(7) 0.031(7) 0.001(6) 0.013(6) 0.004(6)
C14 0.034(8) 0.038(8) 0.037(8) -0.001(6) 0.017(6) -0.002(6)
C15 0.028(7) 0.031(7) 0.042(8) -0.007(6) 0.015(6) -0.001(6)
C16 0.033(7) 0.029(7) 0.036(7) 0.003(6) 0.017(6) 0.005(6)
C17 0.036(8) 0.026(7) 0.037(7) 0.001(6) 0.016(6) 0.004(6)
C18 0.042(8) 0.024(7) 0.036(7) -0.007(6) 0.013(6) -0.002(6)
C19 0.066(12) 0.059(11) 0.061(11) -0.021(9) 0.027(9) -0.022(10)
C20 0.066(14) 0.079(15) 0.107(17) -0.020(13) 0.034(13) -0.017(12)
C21 0.077(16) 0.12(2) 0.11(2) -0.018(17) 0.046(15) -0.037(16)
C22 0.14(3) 0.11(2) 0.061(14) -0.026(14) 0.046(16) -0.06(2)
C23 0.095(19) 0.102(19) 0.098(18) -0.002(15) 0.032(15) -0.036(16)
C24 0.105(17) 0.056(12) 0.090(15) 0.009(11) 0.049(14) -0.009(12)
C25 0.050(10) 0.051(11) 0.073(13) 0.006(9) -0.006(9) -0.001(9)
C26 0.13(2) 0.060(13) 0.059(13) 0.001(10) -0.021(13) 0.021(13)
C27 0.20(3) 0.09(2) 0.10(2) -0.001(17) -0.04(2) 0.05(2)
C28 0.16(3) 0.08(2) 0.14(3) 0.01(2) -0.05(2) 0.04(2)
C29 0.096(18) 0.048(13) 0.16(3) -0.030(15) -0.005(18) 0.025(13)
C30 0.065(13) 0.060(13) 0.105(17) -0.031(12) 0.006(12) 0.007(10)
C31 0.049(10) 0.045(9) 0.051(9) -0.006(7) 0.012(8) -0.001(8)
C32 0.040(8) 0.040(9) 0.048(9) -0.002(7) 0.015(7) 0.000(7)
C33 0.035(8) 0.037(8) 0.052(9) -0.004(7) 0.013(7) 0.005(7)
C34 0.054(10) 0.040(9) 0.048(9) -0.004(7) 0.015(8) 0.001(7)
C35 0.044(9) 0.061(11) 0.052(10) -0.002(8) 0.014(8) -0.013(8)
C36 0.084(15) 0.073(14) 0.059(12) 0.000(10) 0.019(11) -0.007(11)
C37 0.106(19) 0.13(2) 0.044(11) -0.015(13) 0.036(12) -0.036(17)
C38 0.12(2) 0.11(2) 0.094(19) -0.041(17) 0.053(17) -0.014(18)
C39 0.083(16) 0.101(19) 0.102(19) -0.019(16) 0.039(14) 0.005(14)
C40 0.085(15) 0.053(12) 0.087(14) -0.005(10) 0.041(12) -0.002(11)
C41 0.045(9) 0.043(9) 0.060(10) 0.009(8) 0.012(8) 0.000(7)
C42 0.076(13) 0.058(11) 0.061(11) -0.001(9) 0.025(10) -0.019(10)
C43 0.11(2) 0.096(19) 0.093(17) 0.011(15) 0.058(15) -0.022(16)
C44 0.11(2) 0.059(14) 0.14(2) 0.015(15) 0.075(18) -0.017(13)
C45 0.096(18) 0.12(2) 0.104(19) -0.035(17) 0.038(16) -0.052(16)
C46 0.103(17) 0.089(16) 0.083(15) -0.022(12) 0.048(13) -0.057(14)
C47 0.085(13) 0.052(10) 0.028(8) 0.001(7) 0.008(8) -0.008(10)
C48 0.079(15) 0.095(17) 0.062(13) 0.005(12) 0.006(11) -0.018(13)
C49 0.11(2) 0.10(2) 0.080(17) -0.008(16) 0.000(15) -0.049(18)
C50 0.19(4) 0.08(2) 0.077(18) 0.001(15) 0.01(2) -0.06(2)
C51 0.17(3) 0.051(13) 0.075(16) -0.015(12) 0.020(17) 0.009(16)
C52 0.101(17) 0.067(14) 0.058(12) -0.009(10) 0.018(11) 0.000(12)
C53 0.042(9) 0.057(11) 0.047(9) 0.009(8) 0.011(7) 0.009(8)
C54 0.083(15) 0.072(14) 0.094(16) -0.009(12) 0.044(13) -0.025(12)
C55 0.13(2) 0.078(17) 0.18(3) -0.010(18) 0.09(2) -0.035(16)
C56 0.079(18) 0.14(3) 0.12(2) 0.05(2) 0.043(17) -0.013(18)
C57 0.082(17) 0.17(3) 0.069(15) 0.027(18) 0.043(13) 0.026(19)
C58 0.085(14) 0.075(14) 0.052(11) 0.005(10) 0.027(10) 0.010(11)
C59 0.048(9) 0.058(10) 0.030(8) 0.000(7) 0.004(7) 0.011(8)
C60 0.048(9) 0.046(9) 0.037(8) 0.003(7) 0.012(7) 0.010(7)
C61 0.059(10) 0.049(10) 0.044(9) 0.007(7) 0.019(8) 0.020(8)
C62 0.055(10) 0.062(11) 0.043(9) 0.004(8) 0.009(8) 0.012(9)
C63 0.051(9) 0.047(9) 0.035(8) 0.005(7) 0.009(7) 0.005(8)
C64 0.072(13) 0.099(16) 0.047(11) 0.014(10) 0.000(9) -0.030(12)
C65 0.094(17) 0.100(18) 0.064(13) 0.041(13) -0.009(12) -0.024(14)
C66 0.086(15) 0.069(13) 0.069(13) 0.014(11) 0.032(12) -0.013(12)
C67 0.093(18) 0.12(2) 0.12(2) 0.055(18) -0.036(16) -0.051(16)
C68 0.12(2) 0.101(19) 0.071(15) 0.035(14) -0.025(14) -0.050(16)
C69 0.066(11) 0.053(10) 0.040(9) 0.013(8) 0.022(8) 0.021(9)
C70 0.055(11) 0.074(13) 0.070(13) 0.004(10) 0.018(10) 0.011(10)
C71 0.050(13) 0.13(2) 0.097(18) 0.010(16) 0.007(12) 0.017(13)
C72 0.061(14) 0.14(2) 0.100(19) 0.061(18) 0.043(14) 0.049(16)
C73 0.098(18) 0.110(19) 0.061(13) 0.020(13) 0.037(13) 0.055(16)
C74 0.069(12) 0.084(14) 0.049(10) 0.007(9) 0.028(9) 0.042(11)
O1 0.17(2) 0.070(11) 0.22(2) -0.050(13) 0.118(18) 0.011(12)
O2 0.073(10) 0.101(12) 0.101(11) 0.022(9) 0.014(8) -0.048(9)
O3 0.171(19) 0.21(2) 0.055(10) 0.000(12) -0.004(11) -0.126(18)
O4 0.098(12) 0.117(14) 0.077(10) 0.009(10) -0.024(9) -0.029(10)
O5 0.144(15) 0.096(12) 0.066(9) 0.029(8) 0.033(9) -0.048(11)
O6 0.19(2) 0.096(13) 0.135(16) -0.002(11) 0.073(15) 0.086(14)
O7 0.138(14) 0.093(11) 0.070(9) 0.035(9) 0.053(10) 0.002(10)
O8 0.151(17) 0.18(2) 0.058(10) -0.005(11) -0.025(11) -0.062(15)
O9 0.23(2) 0.097(13) 0.144(17) -0.013(12) 0.128(18) 0.046(15)
O10 0.100(12) 0.106(13) 0.126(14) -0.019(11) 0.055(11) 0.034(10)
O11 0.106(12) 0.134(15) 0.054(9) -0.013(9) -0.004(9) -0.015(11)
O12 0.074(10) 0.085(10) 0.111(12) 0.022(9) 0.015(9) -0.045(8)
O13 0.071(8) 0.063(8) 0.074(8) -0.002(7) 0.035(7) 0.010(7)
O14 0.073(8) 0.067(8) 0.057(7) 0.004(6) 0.024(6) 0.009(7)
O15 0.062(7) 0.051(7) 0.048(6) 0.005(5) 0.026(6) 0.011(6)
O16 0.042(6) 0.053(7) 0.074(8) -0.010(6) 0.012(6) -0.003(5)
O17 0.036(6) 0.045(6) 0.044(6) 0.007(5) 0.009(5) -0.006(5)
O18 0.034(5) 0.060(7) 0.039(6) 0.000(5) 0.012(5) -0.020(5)
O19 0.056(7) 0.049(6) 0.029(5) 0.003(5) 0.010(5) -0.016(5)
O20 0.045(6) 0.039(6) 0.042(6) 0.006(5) 0.018(5) 0.001(5)
O21 0.045(6) 0.032(5) 0.032(5) -0.001(4) 0.005(4) -0.008(4)
O22 0.043(6) 0.045(6) 0.040(6) -0.003(5) 0.011(5) -0.018(5)
P1 0.047(2) 0.045(2) 0.052(2) -0.0006(19) 0.008(2) -0.0086(19)
P2 0.054(3) 0.043(2) 0.048(2) 0.0009(19) 0.012(2) -0.009(2)
P3 0.051(2) 0.052(3) 0.036(2) 0.0036(18) 0.0108(18) 0.002(2)
P4 0.051(2) 0.040(2) 0.037(2) 0.0026(17) 0.0114(18) 0.0069(19)
C79 0.41(12) 0.39(10) 0.31(9) 0.23(9) 0.06(10) -0.18(8)
C80 0.28(8) 0.37(9) 0.36(13) 0.23(9) 0.17(8) -0.02(7)
C81 0.3(2) 0.23(8) 0.17(6) 0.07(6) 0.06(9) 0.07(10)
C82 0.39(9) 0.22(10) 0.29(10) 0.20(8) 0.11(7) 0.05(7)
C83 0.45(11) 0.16(6) 0.24(6) -0.04(5) 0.21(7) -0.12(6)
C84 0.52(16) 0.51(15) 0.38(13) -0.05(11) 0.27(12) -0.38(13)
C85 0.6(2) 0.68(19) 0.12(4) 0.07(8) -0.03(8) 0.01(16)
C86 0.15(7) 1.1(3) 0.58(13) 0.70(17) 0.09(8) 0.09(11)
C89 0.32(8) 0.44(11) 0.23(7) 0.00(7) 0.15(6) 0.02(8)

loop_
_atom_type_symbol
_atom_type_description
_atom_type_scat_dispersion_real
_atom_type_scat_dispersion_imag
_atom_type_scat_source
C C 0.0033 0.0016 'International Tables Vol C Tables 4.2.6.8 and 6.1.1.4'
H H 0.0000 0.0000 'International Tables Vol C Tables 4.2.6.8 and 6.1.1.4'
O O 0.0106 0.0060 'International Tables Vol C Tables 4.2.6.8 and 6.1.1.4'
P P 0.1023 0.0942 'International Tables Vol C Tables 4.2.6.8 and 6.1.1.4'
Re Re -1.0185 7.2310 'International Tables Vol C Tables 4.2.6.8 and 6.1.1.4'

loop_
_geom_angle_atom_site_label_1
_geom_angle_atom_site_label_2
_geom_angle_atom_site_label_3
_geom_angle
C3 Re1 C2 87.6(8)
C3 Re1 C1 89.2(11)
C2 Re1 C1 86.4(8)
C3 Re1 O13 94.6(9)
C2 Re1 O13 97.5(7)
C1 Re1 O13 174.7(7)
C3 Re1 O17 174.8(7)
C2 Re1 O17 97.2(6)
C1 Re1 O17 92.9(8)
O13 Re1 O17 83.0(5)
C3 Re1 O18 97.9(7)
C2 Re1 O18 173.8(6)
C1 Re1 O18 96.5(6)
O13 Re1 O18 79.3(5)
O17 Re1 O18 77.2(4)
C5 Re2 C4 85.3(8)
C5 Re2 C6 87.1(9)
C4 Re2 C6 86.2(9)
C5 Re2 O14 97.4(7)
C4 Re2 O14 95.8(7)
C6 Re2 O14 175.3(7)
C5 Re2 O18 173.0(6)
C4 Re2 O18 101.2(6)
C6 Re2 O18 96.1(6)
O14 Re2 O18 79.3(4)
C5 Re2 O19 96.9(6)
C4 Re2 O19 177.8(6)
C6 Re2 O19 94.7(7)
O14 Re2 O19 83.2(4)
O18 Re2 O19 76.7(3)
C9 Re3 C8 87.5(10)
C9 Re3 C7 87.1(8)
C8 Re3 C7 86.5(8)
C9 Re3 O15 172.6(7)
C8 Re3 O15 97.6(8)
C7 Re3 O15 98.5(6)
C9 Re3 O20 92.6(8)
C8 Re3 O20 175.5(7)
C7 Re3 O20 98.0(6)
O15 Re3 O20 81.9(4)
C9 Re3 O21 95.2(6)
C8 Re3 O21 98.5(7)
C7 Re3 O21 174.6(6)
O15 Re3 O21 78.8(4)
O20 Re3 O21 77.0(3)
C10 Re4 C12 86.6(8)
C10 Re4 C11 87.1(8)
C12 Re4 C11 86.2(8)
C10 Re4 O16 174.7(7)
C12 Re4 O16 98.7(6)
C11 Re4 O16 93.4(6)
C10 Re4 O22 95.9(6)
C12 Re4 O22 95.3(6)
C11 Re4 O22 176.8(6)
O16 Re4 O22 83.5(4)
C10 Re4 O21 94.5(6)
C12 Re4 O21 172.6(6)
C11 Re4 O21 101.2(6)
O16 Re4 O21 80.2(4)
O22 Re4 O21 77.3(3)
O1 C1 Re1 175(2)
O2 C2 Re1 177.9(19)
O3 C3 Re1 178(3)
O4 C4 Re2 177.1(18)
O5 C5 Re2 176.7(19)
O6 C6 Re2 177(2)
O7 C7 Re3 177.8(18)
O8 C8 Re3 178(2)
O9 C9 Re3 178.1(19)
O10 C10 Re4 178.3(18)
O11 C11 Re4 178.4(18)
O12 C12 Re4 176.4(17)
O19 C13 C14 121.3(13)
O19 C13 C18 120.5(12)
C14 C13 C18 118.1(12)
O18 C14 C15 119.7(12)
O18 C14 C13 118.4(12)
C15 C14 C13 121.9(13)
O17 C15 C14 120.4(13)
O17 C15 C16 119.9(12)
C14 C15 C16 119.7(12)
O20 C16 C17 119.9(12)
O20 C16 C15 121.0(12)
C17 C16 C15 119.1(12)
O21 C17 C18 119.3(12)
O21 C17 C16 119.4(12)
C18 C17 C16 121.3(13)
O22 C18 C17 120.6(13)
O22 C18 C13 119.6(12)
C17 C18 C13 119.7(12)
C20 C19 C24 120(2)
C20 C19 P1 122.7(17)
C24 C19 P1 117.6(15)
C19 C20 C21 120(2)
C19 C20 H20 120.0
C21 C20 H20 120.0
C22 C21 C20 119(2)
C22 C21 H21 120.4
C20 C21 H21 120.4
C21 C22 C23 122(2)
C21 C22 H22 118.8
C23 C22 H22 118.8
C24 C23 C22 117(3)
C24 C23 H23 121.5
C22 C23 H23 121.5
C23 C24 C19 121(2)
C23 C24 H24 119.3
C19 C24 H24 119.3
C26 C25 C30 120.8(19)
C26 C25 P1 118.5(16)
C30 C25 P1 120.6(16)
C27 C26 C25 119(2)
C27 C26 H26 120.5
C25 C26 H26 120.5
C26 C27 C28 121(3)
C26 C27 H27 119.5
C28 C27 H27 119.5
C29 C28 C27 120(3)
C29 C28 H28 120.1
C27 C28 H28 120.1
C28 C29 C30 122(2)
C28 C29 H29 118.9
C30 C29 H29 118.9
C29 C30 C25 117(2)
C29 C30 H30 121.4
C25 C30 H30 121.4
C32 C31 P1 114.0(11)
C32 C31 H31A 108.8
P1 C31 H31A 108.8
C32 C31 H31B 108.8
P1 C31 H31B 108.8
H31A C31 H31B 107.6
C31 C32 C33 111.7(13)
C31 C32 H32A 109.3
C33 C32 H32A 109.3
C31 C32 H32B 109.3
C33 C32 H32B 109.3
H32A C32 H32B 107.9
C34 C33 C32 112.8(13)
C34 C33 H33A 109.0
C32 C33 H33A 109.0
C34 C33 H33B 109.0
C32 C33 H33B 109.0
H33A C33 H33B 107.8
C33 C34 P2 111.0(11)
C33 C34 H34A 109.4
P2 C34 H34A 109.4
C33 C34 H34B 109.4
P2 C34 H34B 109.4
H34A C34 H34B 108.0
C40 C35 C36 120.1(18)
C40 C35 P2 121.2(15)
C36 C35 P2 118.1(15)
C37 C36 C35 118(2)
C37 C36 H36 120.9
C35 C36 H36 120.9
C38 C37 C36 122(2)
C38 C37 H37 119.0
C36 C37 H37 119.0
C37 C38 C39 120(2)
C37 C38 H38 119.9
C39 C38 H38 119.9
C38 C39 C40 119(2)
C38 C39 H39 120.6
C40 C39 H39 120.6
C35 C40 C39 121(2)
C35 C40 H40 119.6
C39 C40 H40 119.6
C42 C41 C46 117.6(16)
C42 C41 P2 122.2(13)
C46 C41 P2 120.2(14)
C43 C42 C41 121.9(19)
C43 C42 H42 119.1
C41 C42 H42 119.1
C44 C43 C42 120(2)
C44 C43 H43 120.2
C42 C43 H43 120.2
C45 C44 C43 120(2)
C45 C44 H44 119.9
C43 C44 H44 119.9
C44 C45 C46 122(2)
C44 C45 H45 119.2
C46 C45 H45 119.2
C45 C46 C41 119(2)
C45 C46 H46 120.4
C41 C46 H46 120.4
C52 C47 C48 119.8(19)
C52 C47 P3 121.4(15)
C48 C47 P3 118.9(16)
C49 C48 C47 119(2)
C49 C48 H48 120.7
C47 C48 H48 120.7
C50 C49 C48 120(3)
C50 C49 H49 120.2
C48 C49 H49 120.2
C51 C50 C49 122(3)
C51 C50 H50 119.2
C49 C50 H50 119.2
C50 C51 C52 121(3)
C50 C51 H51 119.4
C52 C51 H51 119.4
C51 C52 C47 119(2)
C51 C52 H52 120.3
C47 C52 H52 120.3
C54 C53 C58 119.0(18)
C54 C53 P3 118.4(14)
C58 C53 P3 122.6(15)
C55 C54 C53 122(2)
C55 C54 H54 119.2
C53 C54 H54 119.2
C54 C55 C56 119(2)
C54 C55 H55 120.7
C56 C55 H55 120.7
C57 C56 C55 122(2)
C57 C56 H56 119.2
C55 C56 H56 119.2
C56 C57 C58 120(2)
C56 C57 H57 120.2
C58 C57 H57 120.2
C57 C58 C53 119(2)
C57 C58 H58 120.3
C53 C58 H58 120.3
C60 C59 P3 115.2(11)
C60 C59 H59A 108.5
P3 C59 H59A 108.5
C60 C59 H59B 108.5
P3 C59 H59B 108.5
H59A C59 H59B 107.5
C61 C60 C59 112.3(13)
C61 C60 H60A 109.2
C59 C60 H60A 109.2
C61 C60 H60B 109.2
C59 C60 H60B 109.2
H60A C60 H60B 107.9
C60 C61 C62 111.3(14)
C60 C61 H61A 109.4
C62 C61 H61A 109.4
C60 C61 H61B 109.4
C62 C61 H61B 109.4
H61A C61 H61B 108.0
C61 C62 P4 114.3(12)
C61 C62 H62A 108.7
P4 C62 H62A 108.7
C61 C62 H62B 108.7
P4 C62 H62B 108.7
H62A C62 H62B 107.6
C64 C63 C68 116.8(17)
C64 C63 P4 120.2(14)
C68 C63 P4 123.0(13)
C63 C64 C65 122.1(19)
C63 C64 H64 119.0
C65 C64 H64 119.0
C66 C65 C64 121.6(19)
C66 C65 H65 119.2
C64 C65 H65 119.2
C65 C66 C67 117(2)
C65 C66 H66 121.6
C67 C66 H66 121.6
C66 C67 C68 123(2)
C66 C67 H67 118.5
C68 C67 H67 118.5
C63 C68 C67 120(2)
C63 C68 H68 120.2
C67 C68 H68 120.2
C70 C69 C74 118.6(17)
C70 C69 P4 120.4(13)
C74 C69 P4 121.0(15)
C69 C70 C71 121(2)
C69 C70 H70 119.6
C71 C70 H70 119.6
C72 C71 C70 119(2)
C72 C71 H71 120.7
C70 C71 H71 120.7
C73 C72 C71 122(2)
C73 C72 H72 118.9
C71 C72 H72 118.9
C72 C73 C74 119(2)
C72 C73 H73 120.6
C74 C73 H73 120.6
C73 C74 C69 121(2)
C73 C74 H74 119.5
C69 C74 H74 119.5
P1 O13 Re1 150.7(8)
P3 O14 Re2 162.2(9)
P4 O15 Re3 147.2(7)
P2 O16 Re4 143.0(8)
C15 O17 Re1 112.7(8)
C14 O18 Re1 109.8(8)
C14 O18 Re2 110.6(8)
Re1 O18 Re2 139.5(5)
C13 O19 Re2 112.7(9)
C16 O20 Re3 113.4(9)
C17 O21 Re4 109.8(8)
C17 O21 Re3 110.3(8)
Re4 O21 Re3 139.9(4)
C18 O22 Re4 112.9(8)
O13 P1 C25 108.8(9)
O13 P1 C31 111.4(8)
C25 P1 C31 107.6(8)
O13 P1 C19 114.1(8)
C25 P1 C19 110.0(9)
C31 P1 C19 104.8(8)
O16 P2 C41 112.4(7)
O16 P2 C34 112.0(7)
C41 P2 C34 108.3(8)
O16 P2 C35 110.6(8)
C41 P2 C35 109.0(8)
C34 P2 C35 104.2(8)
O14 P3 C47 109.9(9)
O14 P3 C53 111.7(7)
C47 P3 C53 109.5(8)
O14 P3 C59 112.0(7)
C47 P3 C59 108.7(8)
C53 P3 C59 104.8(8)
O15 P4 C69 108.2(8)
O15 P4 C62 112.9(7)
C69 P4 C62 107.2(8)
O15 P4 C63 112.8(7)
C69 P4 C63 107.1(7)
C62 P4 C63 108.3(8)
C84 C79 C85 99(3)
C84 C79 C80 117(3)
C85 C79 C80 135(3)
C81 C80 C79 122(2)
C81 C80 H80 118.8
C79 C80 H80 118.8
C80 C81 C86 124(4)
C80 C81 C82 113(2)
C86 C81 C82 102(2)
C83 C82 C81 125(2)
C83 C82 H82 117.7
C81 C82 H82 117.7
C82 C83 C84 114.8(18)
C82 C83 C89 125(3)
C84 C83 C89 116(2)
C79 C84 C83 117(3)
C79 C84 H84 121.3
C83 C84 H84 121.3
C79 C85 H85A 109.5
C79 C85 H85B 109.5
H85A C85 H85B 109.5
C79 C85 H85C 109.5
H85A C85 H85C 109.5
H85B C85 H85C 109.5
C81 C86 H86A 109.5
C81 C86 H86B 109.5
H86A C86 H86B 109.5
C81 C86 H86C 109.5
H86A C86 H86C 109.5
H86B C86 H86C 109.5
C83 C89 H89A 109.5
C83 C89 H89B 109.5
H89A C89 H89B 109.5
C83 C89 H89C 109.5
H89A C89 H89C 109.5
H89B C89 H89C 109.5

loop_
_geom_bond_atom_site_label_1
_geom_bond_atom_site_label_2
_geom_bond_distance
Re1 C3 1.88(2)
Re1 C2 1.892(19)
Re1 C1 1.93(2)
Re1 O13 2.068(12)
Re1 O17 2.160(10)
Re1 O18 2.170(9)
Re2 C5 1.88(2)
Re2 C4 1.90(2)
Re2 C6 1.91(2)
Re2 O14 2.106(12)
Re2 O18 2.173(10)
Re2 O19 2.180(10)
Re3 C9 1.87(2)
Re3 C8 1.90(2)
Re3 C7 1.898(18)
Re3 O15 2.155(10)
Re3 O20 2.169(10)
Re3 O21 2.174(9)
Re4 C10 1.861(18)
Re4 C12 1.865(18)
Re4 C11 1.900(18)
Re4 O16 2.145(11)
Re4 O22 2.151(9)
Re4 O21 2.163(9)
C1 O1 1.13(2)
C2 O2 1.14(2)
C3 O3 1.17(2)
C4 O4 1.14(2)
C5 O5 1.15(2)
C6 O6 1.10(2)
C7 O7 1.15(2)
C8 O8 1.14(2)
C9 O9 1.15(2)
C10 O10 1.16(2)
C11 O11 1.14(2)
C12 O12 1.17(2)
C13 O19 1.260(16)
C13 C14 1.393(19)
C13 C18 1.502(18)
C14 O18 1.365(16)
C14 C15 1.375(19)
C15 O17 1.285(16)
C15 C16 1.481(19)
C16 O20 1.279(15)
C16 C17 1.396(18)
C17 O21 1.366(16)
C17 C18 1.375(18)
C18 O22 1.274(16)
C19 C20 1.36(3)
C19 C24 1.38(3)
C19 P1 1.807(18)
C20 C21 1.38(3)
C20 H20 0.9300
C21 C22 1.36(4)
C21 H21 0.9300
C22 C23 1.38(3)
C22 H22 0.9300
C23 C24 1.37(3)
C23 H23 0.9300
C24 H24 0.9300
C25 C26 1.37(3)
C25 C30 1.39(3)
C25 P1 1.801(18)
C26 C27 1.35(3)
C26 H26 0.9300
C27 C28 1.36(4)
C27 H27 0.9300
C28 C29 1.33(4)
C28 H28 0.9300
C29 C30 1.37(3)
C29 H29 0.9300
C30 H30 0.9300
C31 C32 1.51(2)
C31 P1 1.805(16)
C31 H31A 0.9700
C31 H31B 0.9700
C32 C33 1.51(2)
C32 H32A 0.9700
C32 H32B 0.9700
C33 C34 1.51(2)
C33 H33A 0.9700
C33 H33B 0.9700
C34 P2 1.803(16)
C34 H34A 0.9700
C34 H34B 0.9700
C35 C40 1.34(3)
C35 C36 1.38(2)
C35 P2 1.803(18)
C36 C37 1.37(3)
C36 H36 0.9300
C37 C38 1.34(3)
C37 H37 0.9300
C38 C39 1.36(3)
C38 H38 0.9300
C39 C40 1.40(3)
C39 H39 0.9300
C40 H40 0.9300
C41 C42 1.37(2)
C41 C46 1.38(2)
C41 P2 1.794(16)
C42 C43 1.35(3)
C42 H42 0.9300
C43 C44 1.34(3)
C43 H43 0.9300
C44 C45 1.33(3)
C44 H44 0.9300
C45 C46 1.37(3)
C45 H45 0.9300
C46 H46 0.9300
C47 C52 1.39(3)
C47 C48 1.40(3)
C47 P3 1.783(17)
C48 C49 1.40(3)
C48 H48 0.9300
C49 C50 1.36(4)
C49 H49 0.9300
C50 C51 1.34(4)
C50 H50 0.9300
C51 C52 1.37(3)
C51 H51 0.9300
C52 H52 0.9300
C53 C54 1.37(3)
C53 C58 1.39(2)
C53 P3 1.795(17)
C54 C55 1.36(3)
C54 H54 0.9300
C55 C56 1.36(4)
C55 H55 0.9300
C56 C57 1.37(4)
C56 H56 0.9300
C57 C58 1.37(3)
C57 H57 0.9300
C58 H58 0.9300
C59 C60 1.52(2)
C59 P3 1.803(14)
C59 H59A 0.9700
C59 H59B 0.9700
C60 C61 1.51(2)
C60 H60A 0.9700
C60 H60B 0.9700
C61 C62 1.53(2)
C61 H61A 0.9700
C61 H61B 0.9700
C62 P4 1.793(16)
C62 H62A 0.9700
C62 H62B 0.9700
C63 C64 1.35(2)
C63 C68 1.37(3)
C63 P4 1.794(16)
C64 C65 1.37(3)
C64 H64 0.9300
C65 C66 1.33(3)
C65 H65 0.9300
C66 C67 1.34(3)
C66 H66 0.9300
C67 C68 1.37(3)
C67 H67 0.9300
C68 H68 0.9300
C69 C70 1.37(2)
C69 C74 1.38(2)
C69 P4 1.789(17)
C70 C71 1.38(3)
C70 H70 0.9300
C71 C72 1.37(3)
C71 H71 0.9300
C72 C73 1.34(3)
C72 H72 0.9300
C73 C74 1.38(3)
C73 H73 0.9300
C74 H74 0.9300
O13 P1 1.482(12)
O14 P3 1.467(13)
O15 P4 1.488(11)
O16 P2 1.468(12)
C79 C84 1.41(4)
C79 C85 1.50(3)
C79 C80 1.44(2)
C80 C81 1.39(2)
C80 H80 0.9300
C81 C86 1.54(3)
C81 C82 1.47(2)
C82 C83 1.37(2)
C82 H82 0.9300
C83 C84 1.50(2)
C83 C89 1.49(2)
C84 H84 0.9300
C85 H85A 0.9600
C85 H85B 0.9600
C85 H85C 0.9600
C86 H86A 0.9600
C86 H86B 0.9600
C86 H86C 0.9600
C89 H89A 0.9600
C89 H89B 0.9600
C89 H89C 0.9600

loop_
_geom_torsion_atom_site_label_1
_geom_torsion_atom_site_label_2
_geom_torsion_atom_site_label_3
_geom_torsion_atom_site_label_4
_geom_torsion
C3 Re1 C1 O1 -137(23)
C2 Re1 C1 O1 -50(23)
O13 Re1 C1 O1 87(23)
O17 Re1 C1 O1 47(23)
O18 Re1 C1 O1 125(23)
C3 Re1 C2 O2 -72(49)
C1 Re1 C2 O2 -161(49)
O13 Re1 C2 O2 23(49)
O17 Re1 C2 O2 107(49)
O18 Re1 C2 O2 81(50)
C2 Re1 C3 O3 100(48)
C1 Re1 C3 O3 -174(100)
O13 Re1 C3 O3 2(48)
O17 Re1 C3 O3 -60(53)
O18 Re1 C3 O3 -77(48)
C5 Re2 C4 O4 -36(41)
C6 Re2 C4 O4 51(41)
O14 Re2 C4 O4 -133(41)
O18 Re2 C4 O4 147(41)
O19 Re2 C4 O4 163(29)
C4 Re2 C5 O5 112(33)
C6 Re2 C5 O5 26(33)
O14 Re2 C5 O5 -152(33)
O18 Re2 C5 O5 -91(35)
O19 Re2 C5 O5 -68(33)
C5 Re2 C6 O6 -7(41)
C4 Re2 C6 O6 -93(41)
O14 Re2 C6 O6 153(35)
O18 Re2 C6 O6 166(41)
O19 Re2 C6 O6 89(41)
C9 Re3 C7 O7 -85(48)
C8 Re3 C7 O7 3(48)
O15 Re3 C7 O7 100(48)
O20 Re3 C7 O7 -177(100)
O21 Re3 C7 O7 160(43)
C9 Re3 C8 O8 2(62)
C7 Re3 C8 O8 -85(62)
O15 Re3 C8 O8 177(100)
O20 Re3 C8 O8 93(63)
O21 Re3 C8 O8 97(62)
C8 Re3 C9 O9 -76(81)
C7 Re3 C9 O9 11(81)
O15 Re3 C9 O9 151(77)
O20 Re3 C9 O9 109(81)
O21 Re3 C9 O9 -174(100)
C12 Re4 C10 O10 -45(67)
C11 Re4 C10 O10 -132(67)
O16 Re4 C10 O10 133(64)
O22 Re4 C10 O10 50(67)
O21 Re4 C10 O10 127(67)
C10 Re4 C11 O11 61(71)
C12 Re4 C11 O11 -26(71)
O16 Re4 C11 O11 -124(71)
O22 Re4 C11 O11 -142(65)
O21 Re4 C11 O11 155(71)
C10 Re4 C12 O12 36(27)
C11 Re4 C12 O12 123(27)
O16 Re4 C12 O12 -144(27)
O22 Re4 C12 O12 -60(27)
O21 Re4 C12 O12 -64(29)
O19 C13 C14 O18 0(2)
C18 C13 C14 O18 179.0(12)
O19 C13 C14 C15 -179.0(13)
C18 C13 C14 C15 0(2)
O18 C14 C15 O17 -1(2)
C13 C14 C15 O17 178.0(13)
O18 C14 C15 C16 179.0(12)
C13 C14 C15 C16 -2(2)
O17 C15 C16 O20 2.3(19)
C14 C15 C16 O20 -177.4(12)
O17 C15 C16 C17 -176.1(12)
C14 C15 C16 C17 4.2(19)
O20 C16 C17 O21 -1.4(19)
C15 C16 C17 O21 177.1(11)
O20 C16 C17 C18 177.4(12)
C15 C16 C17 C18 -4.1(19)
O21 C17 C18 O22 0(2)
C16 C17 C18 O22 -179.0(12)
O21 C17 C18 C13 -179.0(11)
C16 C17 C18 C13 2.1(19)
O19 C13 C18 O22 0(2)
C14 C13 C18 O22 -179.1(12)
O19 C13 C18 C17 179.2(13)
C14 C13 C18 C17 -0.2(19)
C24 C19 C20 C21 0(3)
P1 C19 C20 C21 -179.0(17)
C19 C20 C21 C22 2(4)
C20 C21 C22 C23 -3(4)
C21 C22 C23 C24 2(4)
C22 C23 C24 C19 0(3)
C20 C19 C24 C23 -1(3)
P1 C19 C24 C23 177.9(17)
C30 C25 C26 C27 1(4)
P1 C25 C26 C27 -178(2)
C25 C26 C27 C28 1(5)
C26 C27 C28 C29 -3(6)
C27 C28 C29 C30 3(5)
C28 C29 C30 C25 -1(4)
C26 C25 C30 C29 -1(3)
P1 C25 C30 C29 177.8(17)
P1 C31 C32 C33 -171.3(10)
C31 C32 C33 C34 179.4(13)
C32 C33 C34 P2 -179.1(10)
C40 C35 C36 C37 1(3)
P2 C35 C36 C37 -170.6(16)
C35 C36 C37 C38 -1(3)
C36 C37 C38 C39 2(4)
C37 C38 C39 C40 -1(4)
C36 C35 C40 C39 0(3)
P2 C35 C40 C39 171.2(16)
C38 C39 C40 C35 0(3)
C46 C41 C42 C43 0(3)
P2 C41 C42 C43 -178.9(18)
C41 C42 C43 C44 1(4)
C42 C43 C44 C45 -1(4)
C43 C44 C45 C46 1(5)
C44 C45 C46 C41 0(4)
C42 C41 C46 C45 0(3)
P2 C41 C46 C45 178(2)
C52 C47 C48 C49 2(3)
P3 C47 C48 C49 -177.7(17)
C47 C48 C49 C50 -1(4)
C48 C49 C50 C51 1(4)
C49 C50 C51 C52 0(4)
C50 C51 C52 C47 1(4)
C48 C47 C52 C51 -1(3)
P3 C47 C52 C51 177.8(17)
C58 C53 C54 C55 -1(3)
P3 C53 C54 C55 -179(2)
C53 C54 C55 C56 -1(4)
C54 C55 C56 C57 4(5)
C55 C56 C57 C58 -3(4)
C56 C57 C58 C53 1(3)
C54 C53 C58 C57 1(3)
P3 C53 C58 C57 179.4(16)
P3 C59 C60 C61 -169.4(11)
C59 C60 C61 C62 -175.6(13)
C60 C61 C62 P4 -175.4(11)
C68 C63 C64 C65 -1(3)
P4 C63 C64 C65 -179.4(19)
C63 C64 C65 C66 -3(4)
C64 C65 C66 C67 4(4)
C65 C66 C67 C68 -1(5)
C64 C63 C68 C67 4(4)
P4 C63 C68 C67 -178(2)
C66 C67 C68 C63 -3(5)
C74 C69 C70 C71 0(3)
P4 C69 C70 C71 -179.9(16)
C69 C70 C71 C72 2(3)
C70 C71 C72 C73 -2(4)
C71 C72 C73 C74 1(4)
C72 C73 C74 C69 0(3)
C70 C69 C74 C73 -1(3)
P4 C69 C74 C73 178.9(15)
C3 Re1 O13 P1 137.0(18)
C2 Re1 O13 P1 48.9(18)
C1 Re1 O13 P1 -88(8)
O17 Re1 O13 P1 -47.6(17)
O18 Re1 O13 P1 -125.8(18)
C5 Re2 O14 P3 56(3)
C4 Re2 O14 P3 142(3)
C6 Re2 O14 P3 -105(9)
O18 Re2 O14 P3 -118(3)
O19 Re2 O14 P3 -40(3)
C9 Re3 O15 P4 -96(6)
C8 Re3 O15 P4 131.1(13)
C7 Re3 O15 P4 43.5(14)
O20 Re3 O15 P4 -53.4(12)
O21 Re3 O15 P4 -131.7(13)
C10 Re4 O16 P2 -135(6)
C12 Re4 O16 P2 43.7(13)
C11 Re4 O16 P2 130.4(13)
O22 Re4 O16 P2 -50.6(11)
O21 Re4 O16 P2 -128.8(12)
C14 C15 O17 Re1 3.8(16)
C16 C15 O17 Re1 -175.9(9)
C3 Re1 O17 C15 -22(10)
C2 Re1 O17 C15 178.9(11)
C1 Re1 O17 C15 92.2(10)
O13 Re1 O17 C15 -84.4(9)
O18 Re1 O17 C15 -3.8(9)
C15 C14 O18 Re1 -2.7(15)
C13 C14 O18 Re1 178.5(10)
C15 C14 O18 Re2 174.8(10)
C13 C14 O18 Re2 -3.9(15)
C3 Re1 O18 C14 -178.2(12)
C2 Re1 O18 C14 29(7)
C1 Re1 O18 C14 -88.2(11)
O13 Re1 O18 C14 88.6(9)
O17 Re1 O18 C14 3.3(9)
C3 Re1 O18 Re2 5.3(12)
C2 Re1 O18 Re2 -147(6)
C1 Re1 O18 Re2 95.4(11)
O13 Re1 O18 Re2 -87.9(9)
O17 Re1 O18 Re2 -173.1(9)
C5 Re2 O18 C14 27(6)
C4 Re2 O18 C14 -176.2(10)
C6 Re2 O18 C14 -88.9(11)
O14 Re2 O18 C14 89.9(9)
O19 Re2 O18 C14 4.4(9)
C5 Re2 O18 Re1 -156(5)
C4 Re2 O18 Re1 0.2(11)
C6 Re2 O18 Re1 87.5(10)
O14 Re2 O18 Re1 -93.6(9)
O19 Re2 O18 Re1 -179.1(9)
C14 C13 O19 Re2 4.4(17)
C18 C13 O19 Re2 -174.9(9)
C5 Re2 O19 C13 178.0(11)
C4 Re2 O19 C13 -21(19)
C6 Re2 O19 C13 90.4(11)
O14 Re2 O19 C13 -85.4(10)
O18 Re2 O19 C13 -4.8(9)
C17 C16 O20 Re3 -0.7(15)
C15 C16 O20 Re3 -179.1(9)
C9 Re3 O20 C16 96.3(10)
C8 Re3 O20 C16 6(10)
C7 Re3 O20 C16 -176.2(10)
O15 Re3 O20 C16 -78.7(9)
O21 Re3 O20 C16 1.5(8)
C18 C17 O21 Re4 2.1(14)
C16 C17 O21 Re4 -179.1(9)
C18 C17 O21 Re3 -176.3(10)
C16 C17 O21 Re3 2.6(14)
C10 Re4 O21 C17 -97.2(9)
C12 Re4 O21 C17 1(5)
C11 Re4 O21 C17 174.9(9)
O16 Re4 O21 C17 83.3(8)
O22 Re4 O21 C17 -2.2(8)
C10 Re4 O21 Re3 80.3(9)
C12 Re4 O21 Re3 179(75)
C11 Re4 O21 Re3 -7.6(9)
O16 Re4 O21 Re3 -99.2(8)
O22 Re4 O21 Re3 175.4(8)
C9 Re3 O21 C17 -93.6(11)
C8 Re3 O21 C17 178.2(10)
C7 Re3 O21 C17 22(7)
O15 Re3 O21 C17 82.1(8)
O20 Re3 O21 C17 -2.1(8)
C9 Re3 O21 Re4 88.9(10)
C8 Re3 O21 Re4 0.7(10)
C7 Re3 O21 Re4 -156(6)
O15 Re3 O21 Re4 -95.5(8)
O20 Re3 O21 Re4 -179.7(8)
C17 C18 O22 Re4 -1.9(16)
C13 C18 O22 Re4 177.0(9)
C10 Re4 O22 C18 95.5(11)
C12 Re4 O22 C18 -177.3(11)
C11 Re4 O22 C18 -61(12)
O16 Re4 O22 C18 -79.1(10)
O21 Re4 O22 C18 2.2(9)
Re1 O13 P1 C25 -158.6(16)
Re1 O13 P1 C31 83.0(18)
Re1 O13 P1 C19 -35(2)
C26 C25 P1 O13 10.1(19)
C30 C25 P1 O13 -168.6(16)
C26 C25 P1 C31 130.9(17)
C30 C25 P1 C31 -47.8(18)
C26 C25 P1 C19 -115.5(18)
C30 C25 P1 C19 65.8(18)
C32 C31 P1 O13 60.1(14)
C32 C31 P1 C25 -59.1(14)
C32 C31 P1 C19 -176.1(12)
C20 C19 P1 O13 -119.7(16)
C24 C19 P1 O13 61.4(17)
C20 C19 P1 C25 2.8(19)
C24 C19 P1 C25 -176.1(15)
C20 C19 P1 C31 118.2(17)
C24 C19 P1 C31 -60.8(16)
Re4 O16 P2 C41 -38.6(14)
Re4 O16 P2 C34 83.6(13)
Re4 O16 P2 C35 -160.7(11)
C42 C41 P2 O16 88.3(16)
C46 C41 P2 O16 -90.5(18)
C42 C41 P2 C34 -36.1(17)
C46 C41 P2 C34 145.2(17)
C42 C41 P2 C35 -148.8(15)
C46 C41 P2 C35 32.5(19)
C33 C34 P2 O16 60.7(13)
C33 C34 P2 C41 -174.8(11)
C33 C34 P2 C35 -58.9(13)
C40 C35 P2 O16 176.1(15)
C36 C35 P2 O16 -12.8(16)
C40 C35 P2 C41 52.0(17)
C36 C35 P2 C41 -136.9(14)
C40 C35 P2 C34 -63.3(17)
C36 C35 P2 C34 107.8(15)
Re2 O14 P3 C47 -173(2)
Re2 O14 P3 C53 -51(3)
Re2 O14 P3 C59 66(3)
C52 C47 P3 O14 -165.8(15)
C48 C47 P3 O14 13.5(17)
C52 C47 P3 C53 71.2(16)
C48 C47 P3 C53 -109.6(15)
C52 C47 P3 C59 -42.8(17)
C48 C47 P3 C59 136.4(14)
C54 C53 P3 O14 48.5(17)
C58 C53 P3 O14 -129.8(15)
C54 C53 P3 C47 170.6(15)
C58 C53 P3 C47 -7.8(17)
C54 C53 P3 C59 -73.0(16)
C58 C53 P3 C59 108.7(15)
C60 C59 P3 O14 69.7(14)
C60 C59 P3 C47 -52.0(14)
C60 C59 P3 C53 -169.0(12)
Re3 O15 P4 C69 -156.9(12)
Re3 O15 P4 C62 84.6(13)
Re3 O15 P4 C63 -38.6(15)
C70 C69 P4 O15 16.0(16)
C74 C69 P4 O15 -164.0(13)
C70 C69 P4 C62 138.0(15)
C74 C69 P4 C62 -42.0(16)
C70 C69 P4 C63 -105.9(15)
C74 C69 P4 C63 74.1(15)
C61 C62 P4 O15 62.9(14)
C61 C62 P4 C69 -56.2(14)
C61 C62 P4 C63 -171.4(11)
C64 C63 P4 O15 -55.4(18)
C68 C63 P4 O15 126.5(19)
C64 C63 P4 C69 63.6(17)
C68 C63 P4 C69 -115(2)
C64 C63 P4 C62 178.9(16)
C68 C63 P4 C62 1(2)
C84 C79 C80 C81 -10(9)
C85 C79 C80 C81 -150(7)
C79 C80 C81 C86 -142(5)
C79 C80 C81 C82 -17(8)
C80 C81 C82 C83 24(9)
C86 C81 C82 C83 161(6)
C81 C82 C83 C84 -4(9)
C81 C82 C83 C89 150(6)
C85 C79 C84 C83 -176(6)
C80 C79 C84 C83 31(10)
C82 C83 C84 C79 -24(9)
C89 C83 C84 C79 179(6)
